data_7061222
loop_
_publ_author_name
'Costa, Let\'icia D.'
'Guieu, Samuel'
'Faustino, Maria do Amparo F.'
'Tom\'e, Augusto C.'

_publ_section_title
;
 Straightforward synthesis of thiazolo[5,4-c]isoquinolines from
 dithiooxamide and 2-halobenzaldehydes
;
_journal_issue 8
_journal_name_full 'New Journal of Chemistry'
_journal_page_first 3602
_journal_page_last 3615
_journal_paper_doi 10.1039/D1NJ05536D
_journal_volume 46
_journal_year 2022
_chemical_formula_moiety 'C16 H5 Cl5 N2 S'
_chemical_formula_sum 'C16 H5 Cl5 N2 S'
_chemical_formula_weight 434.53
_chemical_name_systematic
;
 6,9-dichloro-2-(2,3,6-trichlorophenyl)thiazolo[5,4-c]isoquinoline
;
_space_group_crystal_system monoclinic
_space_group_IT_number 14
_space_group_name_Hall '-P 2ybc'
_space_group_name_H-M_alt 'P 1 21/c 1'
_atom_sites_solution_hydrogens geom
_atom_sites_solution_primary direct
_atom_sites_solution_secondary difmap
_audit_creation_method SHELXL-2014
_audit_update_record
;
2021-07-29 deposited with the CCDC.	2022-01-20 downloaded from the CCDC.
;
_cell_angle_alpha 90
_cell_angle_beta 108.203(3)
_cell_angle_gamma 90
_cell_formula_units_Z 4
_cell_length_a 12.0604(12)
_cell_length_b 18.5095(16)
_cell_length_c 7.5980(6)
_cell_measurement_reflns_used 3219
_cell_measurement_temperature 100(2)
_cell_measurement_theta_max 21.71
_cell_measurement_theta_min 2.83
_cell_volume 1611.2(2)
_computing_cell_refinement 'Bruker SMART'
_computing_data_collection 'Bruker SMART'
_computing_data_reduction 'Bruker SAINT'
_computing_molecular_graphics 'PLATON (Spek, 2009)'
_computing_publication_material 'SHELXL-2014 (Sheldrick, 2014)'
_computing_structure_refinement 'SHELXL-2014 (Sheldrick, 2014)'
_computing_structure_solution 'SHELXL-2014 (Sheldrick, 2014)'
_diffrn_ambient_temperature 100(2)
_diffrn_measured_fraction_theta_full 0.999
_diffrn_measured_fraction_theta_max 0.991
_diffrn_measurement_device_type ccd
_diffrn_measurement_method 'omega and phi scans'
_diffrn_radiation_type MoK\a
_diffrn_radiation_wavelength 0.71073
_diffrn_reflns_av_R_equivalents 0.0859
_diffrn_reflns_av_unetI/netI 0.0653
_diffrn_reflns_Laue_measured_fraction_full 0.999
_diffrn_reflns_Laue_measured_fraction_max 0.991
_diffrn_reflns_limit_h_max 16
_diffrn_reflns_limit_h_min -10
_diffrn_reflns_limit_k_max 24
_diffrn_reflns_limit_k_min -24
_diffrn_reflns_limit_l_max 10
_diffrn_reflns_limit_l_min -10
_diffrn_reflns_number 28232
_diffrn_reflns_point_group_measured_fraction_full 0.999
_diffrn_reflns_point_group_measured_fraction_max 0.991
_diffrn_reflns_theta_full 25.242
_diffrn_reflns_theta_max 28.423
_diffrn_reflns_theta_min 2.201
_diffrn_source 'fine-focus sealed tube'
_exptl_absorpt_coefficient_mu 1.030
_exptl_absorpt_correction_type multi-scan
_exptl_absorpt_process_details '(SADABS; Bruker, 2008)'
_exptl_crystal_colour yellow
_exptl_crystal_density_diffrn 1.791
_exptl_crystal_description needle
_exptl_crystal_F_000 864
_exptl_crystal_recrystallization_method 'Re-crystallisation from solvent'
_exptl_crystal_size_max 0.300
_exptl_crystal_size_mid 0.100
_exptl_crystal_size_min 0.080
_exptl_transmission_factor_max 0.7457
_exptl_transmission_factor_min 0.6554
_refine_diff_density_max 2.344
_refine_diff_density_min -0.603
_refine_diff_density_rms 0.109
_refine_ls_extinction_method none
_refine_ls_goodness_of_fit_ref 1.005
_refine_ls_hydrogen_treatment constr
_refine_ls_matrix_type full
_refine_ls_number_parameters 217
_refine_ls_number_reflns 4018
_refine_ls_number_restraints 0
_refine_ls_restrained_S_all 1.005
_refine_ls_R_factor_all 0.0992
_refine_ls_R_factor_gt 0.0563
_refine_ls_shift/su_max 0.000
_refine_ls_shift/su_mean 0.000
_refine_ls_structure_factor_coef Fsqd
_refine_ls_weighting_details 'w=1/[\s^2^(Fo^2^)+(0.0553P)^2^+4.8473P] where P=(Fo^2^+2Fc^2^)/3'
_refine_ls_weighting_scheme calc
_refine_ls_wR_factor_gt 0.1341
_refine_ls_wR_factor_ref 0.1532
_reflns_Friedel_coverage 0.000
_reflns_number_gt 2613
_reflns_number_total 4018
_reflns_threshold_expression 'I > 2\s(I)'
_cod_data_source_file d1nj05536d2.cif
_cod_data_source_block shelx_CCDC3
_cod_depositor_comments 'Adding full bibliography for 7061219--7061230.cif.'
_cod_original_sg_symbol_H-M 'P 21/c'
_cod_database_code 7061222
_shelx_space_group_comment
;
The symmetry employed for this shelxl refinement is uniquely defined
by the following loop, which should always be used as a source of
symmetry information in preference to the above space-group names.
They are only intended as comments.
;
_shelx_estimated_absorpt_t_min 0.748
_shelx_estimated_absorpt_t_max 0.922
_shelxl_version_number 2014-3

loop_
_space_group_symop_operation_xyz
'x, y, z'
'-x, y+1/2, -z+1/2'
'-x, -y, -z'
'x, -y-1/2, z-1/2'

loop_
_atom_site_label
_atom_site_type_symbol
_atom_site_fract_x
_atom_site_fract_y
_atom_site_fract_z
_atom_site_U_iso_or_equiv
_atom_site_adp_type
_atom_site_occupancy
_atom_site_site_symmetry_order
_atom_site_calc_flag
_atom_site_refinement_flags_posn
_atom_site_refinement_flags_adp
_atom_site_refinement_flags_occupancy
_atom_site_disorder_assembly
_atom_site_disorder_group
S1 S 0.89151(9) 0.21148(6) 0.68446(15) 0.0287(3) Uani 1 1 d . . . . .
Cl3 Cl 0.73865(9) -0.00257(6) 0.74582(15) 0.0300(3) Uani 1 1 d . . . . .
Cl2 Cl 0.53646(10) 0.04995(6) 0.22211(19) 0.0425(3) Uani 1 1 d . . . . .
Cl1 Cl 0.40553(10) 0.37658(6) 0.09711(18) 0.0396(3) Uani 1 1 d . . . . .
Cl5 Cl 1.11558(10) 0.13245(8) 0.63581(17) 0.0448(3) Uani 1 1 d . . . . .
Cl4 Cl 0.89165(13) -0.14062(6) 0.86775(18) 0.0474(4) Uani 1 1 d . . . . .
C02 C 0.5537(3) 0.2685(2) 0.2703(6) 0.0252(9) Uani 1 1 d . . . . .
N2 N 0.7313(3) 0.31064(19) 0.5013(5) 0.0279(8) Uani 1 1 d . . . . .
C08 C 0.6987(3) 0.1809(2) 0.4334(6) 0.0222(8) Uani 1 1 d . . . . .
C09 C 0.7611(3) 0.2402(2) 0.5281(6) 0.0253(9) Uani 1 1 d . . . . .
N1 N 0.7533(3) 0.11545(18) 0.4808(5) 0.0233(7) Uani 1 1 d . . . . .
C01 C 0.6312(4) 0.3228(2) 0.3738(6) 0.0294(10) Uani 1 1 d . . . . .
H01 H 0.6082 0.3718 0.3481 0.035 Uiso 1 1 calc R U . . .
C07 C 0.5867(3) 0.1940(2) 0.3002(6) 0.0227(8) Uani 1 1 d . . . . .
C06 C 0.5065(4) 0.1411(2) 0.1986(6) 0.0272(9) Uani 1 1 d . . . . .
C12 C 0.8815(4) -0.0016(2) 0.7437(6) 0.0274(9) Uani 1 1 d . . . . .
C05 C 0.3997(4) 0.1613(3) 0.0800(6) 0.0321(10) Uani 1 1 d . . . . .
H05 H 0.3460 0.1251 0.0179 0.038 Uiso 1 1 calc R U . . .
C10 C 0.8532(3) 0.1233(2) 0.6087(6) 0.0243(8) Uani 1 1 d . . . . .
C03 C 0.4441(4) 0.2861(2) 0.1416(6) 0.0278(9) Uani 1 1 d . . . . .
C11 C 0.9288(3) 0.0599(2) 0.6871(6) 0.0258(9) Uani 1 1 d . . . . .
C13 C 0.9507(4) -0.0628(3) 0.8044(6) 0.0347(11) Uani 1 1 d . . . . .
C14 C 1.0671(4) -0.0627(3) 0.8123(6) 0.0436(13) Uani 1 1 d . . . . .
H14 H 1.1135 -0.1046 0.8530 0.052 Uiso 1 1 calc R U . . .
C04 C 0.3677(4) 0.2345(3) 0.0481(6) 0.0323(10) Uani 1 1 d . . . . .
H04 H 0.2943 0.2476 -0.0369 0.039 Uiso 1 1 calc R U . . .
C16 C 1.0480(4) 0.0580(3) 0.7004(6) 0.0326(10) Uani 1 1 d . . . . .
C15 C 1.1153(4) -0.0027(3) 0.7617(7) 0.0416(12) Uani 1 1 d . . . . .
H15 H 1.1953 -0.0028 0.7687 0.050 Uiso 1 1 calc R U . . .

loop_
_atom_site_aniso_label
_atom_site_aniso_U_11
_atom_site_aniso_U_22
_atom_site_aniso_U_33
_atom_site_aniso_U_23
_atom_site_aniso_U_13
_atom_site_aniso_U_12
S1 0.0245(5) 0.0292(6) 0.0300(6) -0.0044(5) 0.0051(4) -0.0052(4)
Cl3 0.0273(5) 0.0251(5) 0.0344(6) -0.0004(4) 0.0052(4) 0.0002(4)
Cl2 0.0334(6) 0.0314(6) 0.0547(8) -0.0060(5) 0.0022(5) -0.0018(5)
Cl1 0.0397(6) 0.0335(6) 0.0480(7) 0.0144(5) 0.0172(6) 0.0125(5)
Cl5 0.0228(5) 0.0718(9) 0.0418(7) -0.0083(6) 0.0130(5) -0.0054(6)
Cl4 0.0689(9) 0.0291(6) 0.0376(7) 0.0021(5) 0.0070(6) 0.0156(6)
C02 0.025(2) 0.026(2) 0.030(2) 0.0053(17) 0.0163(18) 0.0029(17)
N2 0.033(2) 0.0221(18) 0.032(2) -0.0020(15) 0.0148(17) -0.0032(15)
C08 0.0208(19) 0.023(2) 0.025(2) 0.0006(16) 0.0110(17) -0.0004(16)
C09 0.024(2) 0.025(2) 0.027(2) -0.0021(17) 0.0092(17) -0.0036(17)
N1 0.0189(16) 0.0241(17) 0.0265(18) -0.0025(14) 0.0066(14) 0.0019(13)
C01 0.031(2) 0.023(2) 0.038(3) 0.0057(18) 0.016(2) 0.0022(18)
C07 0.0209(19) 0.024(2) 0.025(2) 0.0006(16) 0.0096(17) 0.0004(16)
C06 0.024(2) 0.027(2) 0.031(2) -0.0006(18) 0.0102(18) -0.0007(17)
C12 0.024(2) 0.029(2) 0.023(2) -0.0057(18) -0.0006(17) 0.0077(17)
C05 0.025(2) 0.038(3) 0.032(3) 0.001(2) 0.0079(19) -0.0061(19)
C10 0.0197(19) 0.030(2) 0.023(2) -0.0022(17) 0.0065(17) 0.0012(17)
C03 0.027(2) 0.028(2) 0.030(2) 0.0085(18) 0.0119(19) 0.0045(18)
C11 0.0200(19) 0.035(2) 0.018(2) -0.0063(17) -0.0004(16) 0.0056(17)
C13 0.040(3) 0.034(2) 0.026(2) -0.0053(19) 0.003(2) 0.012(2)
C14 0.042(3) 0.053(3) 0.026(3) -0.009(2) -0.003(2) 0.029(3)
C04 0.023(2) 0.042(3) 0.032(2) 0.008(2) 0.0073(19) 0.0047(19)
C16 0.024(2) 0.048(3) 0.023(2) -0.010(2) 0.0030(18) 0.005(2)
C15 0.024(2) 0.062(3) 0.033(3) -0.017(2) 0.001(2) 0.012(2)

loop_
_atom_type_symbol
_atom_type_description
_atom_type_scat_dispersion_real
_atom_type_scat_dispersion_imag
_atom_type_scat_source
C C 0.0033 0.0016 'International Tables Vol C Tables 4.2.6.8 and 6.1.1.4'
H H 0.0000 0.0000 'International Tables Vol C Tables 4.2.6.8 and 6.1.1.4'
N N 0.0061 0.0033 'International Tables Vol C Tables 4.2.6.8 and 6.1.1.4'
S S 0.1246 0.1234 'International Tables Vol C Tables 4.2.6.8 and 6.1.1.4'
Cl Cl 0.1484 0.1585 'International Tables Vol C Tables 4.2.6.8 and 6.1.1.4'

loop_
_geom_angle_atom_site_label_1
_geom_angle_atom_site_label_2
_geom_angle_atom_site_label_3
_geom_angle
_geom_angle_site_symmetry_1
_geom_angle_site_symmetry_3
_geom_angle_publ_flag
C09 S1 C10 88.32(19) . . ?
C03 C02 C01 121.8(4) . . ?
C03 C02 C07 119.0(4) . . ?
C01 C02 C07 119.2(4) . . ?
C01 N2 C09 114.7(4) . . ?
N1 C08 C09 114.9(4) . . ?
N1 C08 C07 127.1(4) . . ?
C09 C08 C07 118.0(4) . . ?
N2 C09 C08 127.2(4) . . ?
N2 C09 S1 122.8(3) . . ?
C08 C09 S1 109.9(3) . . ?
C10 N1 C08 110.8(3) . . ?
N2 C01 C02 125.4(4) . . ?
N2 C01 H01 117.3 . . ?
C02 C01 H01 117.3 . . ?
C06 C07 C08 126.7(4) . . ?
C06 C07 C02 118.0(4) . . ?
C08 C07 C02 115.4(4) . . ?
C05 C06 C07 120.4(4) . . ?
C05 C06 Cl2 117.3(3) . . ?
C07 C06 Cl2 122.2(3) . . ?
C13 C12 C11 120.2(4) . . ?
C13 C12 Cl3 118.9(4) . . ?
C11 C12 Cl3 120.9(3) . . ?
C06 C05 C04 121.7(4) . . ?
C06 C05 H05 119.1 . . ?
C04 C05 H05 119.1 . . ?
N1 C10 C11 121.3(4) . . ?
N1 C10 S1 116.1(3) . . ?
C11 C10 S1 122.6(3) . . ?
C04 C03 C02 122.1(4) . . ?
C04 C03 Cl1 118.5(3) . . ?
C02 C03 Cl1 119.4(3) . . ?
C12 C11 C16 117.5(4) . . ?
C12 C11 C10 120.4(4) . . ?
C16 C11 C10 122.0(4) . . ?
C14 C13 C12 120.4(5) . . ?
C14 C13 Cl4 119.0(4) . . ?
C12 C13 Cl4 120.6(4) . . ?
C15 C14 C13 120.2(4) . . ?
C15 C14 H14 119.9 . . ?
C13 C14 H14 119.9 . . ?
C03 C04 C05 118.7(4) . . ?
C03 C04 H04 120.7 . . ?
C05 C04 H04 120.7 . . ?
C15 C16 C11 121.6(5) . . ?
C15 C16 Cl5 117.4(4) . . ?
C11 C16 Cl5 121.0(4) . . ?
C14 C15 C16 120.1(4) . . ?
C14 C15 H15 119.9 . . ?
C16 C15 H15 119.9 . . ?

loop_
_geom_bond_atom_site_label_1
_geom_bond_atom_site_label_2
_geom_bond_distance
_geom_bond_site_symmetry_2
_geom_bond_publ_flag
S1 C09 1.732(4) . ?
S1 C10 1.744(4) . ?
Cl3 C12 1.728(4) . ?
Cl2 C06 1.723(4) . ?
Cl1 C03 1.743(4) . ?
Cl5 C16 1.747(5) . ?
Cl4 C13 1.740(5) . ?
C02 C03 1.415(6) . ?
C02 C01 1.430(6) . ?
C02 C07 1.432(5) . ?
N2 C01 1.310(6) . ?
N2 C09 1.351(5) . ?
C08 N1 1.373(5) . ?
C08 C09 1.396(6) . ?
C08 C07 1.433(6) . ?
N1 C10 1.299(5) . ?
C01 H01 0.9500 . ?
C07 C06 1.423(6) . ?
C06 C05 1.373(6) . ?
C12 C13 1.396(6) . ?
C12 C11 1.400(6) . ?
C05 C04 1.408(6) . ?
C05 H05 0.9500 . ?
C10 C11 1.491(6) . ?
C03 C04 1.363(6) . ?
C11 C16 1.410(6) . ?
C13 C14 1.387(7) . ?
C14 C15 1.362(8) . ?
C14 H14 0.9500 . ?
C04 H04 0.9500 . ?
C16 C15 1.380(7) . ?
C15 H15 0.9500 . ?

loop_
_geom_torsion_atom_site_label_1
_geom_torsion_atom_site_label_2
_geom_torsion_atom_site_label_3
_geom_torsion_atom_site_label_4
_geom_torsion
_geom_torsion_site_symmetry_1
_geom_torsion_site_symmetry_2
_geom_torsion_site_symmetry_3
_geom_torsion_site_symmetry_4
_geom_torsion_publ_flag
C01 N2 C09 C08 1.4(6) . . . . ?
C01 N2 C09 S1 178.0(3) . . . . ?
N1 C08 C09 N2 175.9(4) . . . . ?
C07 C08 C09 N2 -4.4(6) . . . . ?
N1 C08 C09 S1 -1.0(4) . . . . ?
C07 C08 C09 S1 178.7(3) . . . . ?
C10 S1 C09 N2 -176.3(4) . . . . ?
C10 S1 C09 C08 0.8(3) . . . . ?
C09 C08 N1 C10 0.7(5) . . . . ?
C07 C08 N1 C10 -179.0(4) . . . . ?
C09 N2 C01 C02 1.9(6) . . . . ?
C03 C02 C01 N2 176.6(4) . . . . ?
C07 C02 C01 N2 -2.1(6) . . . . ?
N1 C08 C07 C06 4.1(7) . . . . ?
C09 C08 C07 C06 -175.6(4) . . . . ?
N1 C08 C07 C02 -176.5(4) . . . . ?
C09 C08 C07 C02 3.8(5) . . . . ?
C03 C02 C07 C06 -0.3(6) . . . . ?
C01 C02 C07 C06 178.4(4) . . . . ?
C03 C02 C07 C08 -179.7(3) . . . . ?
C01 C02 C07 C08 -1.0(5) . . . . ?
C08 C07 C06 C05 177.5(4) . . . . ?
C02 C07 C06 C05 -1.9(6) . . . . ?
C08 C07 C06 Cl2 -0.9(6) . . . . ?
C02 C07 C06 Cl2 179.8(3) . . . . ?
C07 C06 C05 C04 2.9(7) . . . . ?
Cl2 C06 C05 C04 -178.7(3) . . . . ?
C08 N1 C10 C11 178.8(3) . . . . ?
C08 N1 C10 S1 -0.1(4) . . . . ?
C09 S1 C10 N1 -0.4(3) . . . . ?
C09 S1 C10 C11 -179.3(4) . . . . ?
C01 C02 C03 C04 -177.2(4) . . . . ?
C07 C02 C03 C04 1.5(6) . . . . ?
C01 C02 C03 Cl1 3.9(5) . . . . ?
C07 C02 C03 Cl1 -177.4(3) . . . . ?
C13 C12 C11 C16 -2.2(6) . . . . ?
Cl3 C12 C11 C16 176.1(3) . . . . ?
C13 C12 C11 C10 175.3(4) . . . . ?
Cl3 C12 C11 C10 -6.4(5) . . . . ?
N1 C10 C11 C12 -47.7(6) . . . . ?
S1 C10 C11 C12 131.1(4) . . . . ?
N1 C10 C11 C16 129.7(4) . . . . ?
S1 C10 C11 C16 -51.4(5) . . . . ?
C11 C12 C13 C14 1.2(6) . . . . ?
Cl3 C12 C13 C14 -177.2(3) . . . . ?
C11 C12 C13 Cl4 -177.8(3) . . . . ?
Cl3 C12 C13 Cl4 3.9(5) . . . . ?
C12 C13 C14 C15 0.4(7) . . . . ?
Cl4 C13 C14 C15 179.4(4) . . . . ?
C02 C03 C04 C05 -0.5(6) . . . . ?
Cl1 C03 C04 C05 178.4(3) . . . . ?
C06 C05 C04 C03 -1.7(7) . . . . ?
C12 C11 C16 C15 1.9(6) . . . . ?
C10 C11 C16 C15 -175.6(4) . . . . ?
C12 C11 C16 Cl5 -179.2(3) . . . . ?
C10 C11 C16 Cl5 3.3(6) . . . . ?
C13 C14 C15 C16 -0.7(7) . . . . ?
C11 C16 C15 C14 -0.4(7) . . . . ?
Cl5 C16 C15 C14 -179.3(4) . . . . ?
